data_9013500
loop_
_publ_author_name
'Ohashi, H.'
'Ii, N.'

_publ_section_title
;
 Structure of calcium scandium aluminum silicate (CaScAlSiO6)-pyroxene,
;
_journal_name_full
;Journal of the Japanese Association of Mineralogists, Petrologists and
 Economic Geologists
;
_journal_page_first 267
_journal_page_last 273
_journal_paper_doi 10.2465/ganko1941.73.267
_journal_volume 73
_journal_year 1978
_chemical_compound_source Synthetic
_chemical_formula_sum 'Al Ca O6 Sc Si'
_chemical_name_mineral Davisite
_space_group_IT_number 15
_symmetry_space_group_name_Hall '-C 2yc'
_symmetry_space_group_name_H-M 'C 1 2/c 1'
_cell_angle_alpha 90
_cell_angle_beta 105.86
_cell_angle_gamma 90
_cell_length_a 9.884
_cell_length_b 8.988
_cell_length_c 5.446
_cell_formula_units_Z 4
_cell_volume 465.391
_database_code_amcsd 0014124
_exptl_crystal_density_diffrn 3.370
_cod_original_formula_sum 'Sc Ca (Al Si) O6'
_cod_database_code 9013500

loop_
_space_group_symop_operation_xyz
x,y,z
1/2+x,1/2+y,z
x,-y,1/2+z
1/2+x,1/2-y,1/2+z
-x,y,1/2-z
1/2-x,1/2+y,1/2-z
-x,-y,-z
1/2-x,1/2-y,-z

loop_
_atom_site_aniso_label
_atom_site_aniso_U_11
_atom_site_aniso_U_22
_atom_site_aniso_U_33
_atom_site_aniso_U_12
_atom_site_aniso_U_13
_atom_site_aniso_U_23
ScM1 0.00614 0.00528 0.00517 0.00000 0.00088 0.00000
CaM2 0.01218 0.00720 0.00644 0.00000 -0.00063 0.00000
AlT 0.00476 0.00503 0.00428 -0.00048 0.00071 -0.00021
SiT 0.00476 0.00503 0.00428 -0.00048 0.00071 -0.00021
O1 0.00962 0.00765 0.00672 0.00104 0.00204 0.00036
O2 0.01104 0.00872 0.00918 0.00212 0.00305 -0.00055
O3 0.00829 0.01072 0.00977 -0.00342 0.00280 0.00002

loop_
_atom_site_label
_atom_site_fract_x
_atom_site_fract_y
_atom_site_fract_z
_atom_site_occupancy
_atom_site_U_iso_or_equiv
ScM1 0.00000 0.90431 0.25000 1.00000 0.00565
CaM2 0.00000 0.31236 0.25000 1.00000 0.00923
AlT 0.29057 0.09199 0.23218 0.50000 0.00479
SiT 0.29057 0.09199 0.23218 0.50000 0.00479
O1 0.11283 0.08975 0.13842 1.00000 0.00803
O2 0.36548 0.25503 0.33043 1.00000 0.00957
O3 0.35306 0.02108 0.99366 1.00000 0.00954

loop_
_cod_related_entry_id
_cod_related_entry_database
_cod_related_entry_code
1 AMCSD 0014124
